data_7128100
loop_
_publ_author_name
'Li, Qi'
'Wei, Yongge'

_publ_section_title
;
 Unprecedented monofunctionalized \b-Anderson clusters:
 [R<sub>1</sub>R<sub>2</sub>C(CH<sub>2</sub>O)<sub>2</sub>Mn<sup>IV</sup>W<sub>6</sub>O<sub>22</sub>]<sup>6-</sup>,
 a class of potential candidates for new inorganic linkers.
;
_journal_issue 32
_journal_name_full 'Chemical communications (Cambridge, England)'
_journal_page_first 3865
_journal_page_last 3868
_journal_paper_doi 10.1039/d1cc00563d
_journal_volume 57
_journal_year 2021
_chemical_formula_moiety 'C8 H20 Ag K7 Mn2 N2 Na2 O68 W12, 2.5(O)'
_chemical_formula_sum 'C8 H61 Ag K7 Mn2 N2 Na2 O70.5 W12'
_chemical_formula_weight 4057.21
_space_group_crystal_system triclinic
_space_group_IT_number 2
_space_group_name_Hall '-P 1'
_space_group_name_H-M_alt 'P -1'
_atom_sites_solution_hydrogens geom
_atom_sites_solution_primary direct
_audit_creation_date 2020-09-01
_audit_creation_method
;
Olex2 1.2
(compiled 2018.05.29 svn.r3508 for OlexSys, GUI svn.r5506)
;
_audit_update_record
;
2020-09-01 deposited with the CCDC.	2021-03-19 downloaded from the CCDC.
;
_cell_angle_alpha 87.069(7)
_cell_angle_beta 89.529(6)
_cell_angle_gamma 69.663(7)
_cell_formula_units_Z 1
_cell_length_a 11.2401(8)
_cell_length_b 12.3767(10)
_cell_length_c 13.7509(11)
_cell_measurement_reflns_used 4058
_cell_measurement_temperature 109.7(7)
_cell_measurement_theta_max 75.8990
_cell_measurement_theta_min 4.1530
_cell_volume 1791.3(3)
_computing_cell_refinement 'CrysAlisPro 1.171.39.46 (Rigaku OD, 2018)'
_computing_data_collection 'CrysAlisPro 1.171.39.46 (Rigaku OD, 2018)'
_computing_data_reduction 'CrysAlisPro 1.171.39.46 (Rigaku OD, 2018)'
_computing_molecular_graphics 'Olex2 (Dolomanov et al., 2009)'
_computing_publication_material 'Olex2 (Dolomanov et al., 2009)'
_computing_structure_refinement 'ShelXL (Sheldrick, 2015)'
_computing_structure_solution 'ShelXS (Sheldrick, 2008)'
_diffrn_ambient_environment N~2~
_diffrn_ambient_temperature 109.7(7)
_diffrn_detector 'CCD plate'
_diffrn_detector_area_resol_mean 5.2137
_diffrn_detector_type AtlasS2
_diffrn_measured_fraction_theta_full 0.999
_diffrn_measured_fraction_theta_max 0.963
_diffrn_measurement_details
;
List of Runs (angles in degrees, time in seconds):

  # Type    Start    End  Width  t~exp~   \w     \q     \k     \f   Frames
#--------------------------------------------------------------------------
  1  \w    -65.00  34.00   1.00    1.00    --  -40.31  38.00 -90.00   99
  2  \w    -67.00  31.00   1.00    1.00    --  -40.31  57.00   0.00   98
  3  \w    -84.00  -6.00   1.00    1.00    --  -40.31 125.00   0.00   78
  4  \w   -105.00 -16.00   1.00    1.00    --  -40.31 -38.00  90.00   89
  5  \w     60.00  95.00   1.00    1.00    --   40.31-125.00-150.00   35
  6  \w     39.00 111.00   1.00    3.36    --  111.52 -61.00  90.00   72
  7  \w     35.00 132.00   1.00    3.36    --  111.52 -77.00-150.00   97
  8  \w     35.00 132.00   1.00    3.36    --  111.52 -30.00-150.00   97
  9  \w    100.00 140.00   1.00    3.36    --  111.52  45.00  60.00   40
 10  \w     39.00  87.00   1.00    3.36    --  111.52-125.00-120.00   48
 11  \w     90.00 117.00   1.00    3.36    --  111.52-125.00 -90.00   27
 12  \w     86.00 113.00   1.00    3.36    --  111.52-125.00-150.00   27
 13  \w     39.00 137.00   1.00    3.36    --  111.52 -61.00 -30.00   98
 14  \w     92.00 174.00   1.00    3.36    --  111.52  45.00  30.00   82
 15  \w     54.00  81.00   1.00    3.36    --  111.52-125.00-150.00   27
 16  \w     82.00 118.00   1.00    3.36    --  111.52-125.00  60.00   36
 17  \w     30.00 156.00   1.00    3.36    --  111.52 -15.00  30.00  126
 18  \w     83.00 108.00   1.00    3.36    --  111.52 -95.00  60.00   25
;
_diffrn_measurement_device 'four-circle diffractometer'
_diffrn_measurement_device_type 'SuperNova, Dual, Cu at home/near, AtlasS2'
_diffrn_measurement_method '\w scans'
_diffrn_orient_matrix_type 'CrysAlisPro convention (1999,Acta A55,543-557)'
_diffrn_orient_matrix_UB_11 -0.0134209000
_diffrn_orient_matrix_UB_12 -0.0665701000
_diffrn_orient_matrix_UB_13 0.0947731000
_diffrn_orient_matrix_UB_21 -0.1437702000
_diffrn_orient_matrix_UB_22 0.0678979000
_diffrn_orient_matrix_UB_23 -0.0005066000
_diffrn_orient_matrix_UB_31 -0.0227635000
_diffrn_orient_matrix_UB_32 -0.0928827000
_diffrn_orient_matrix_UB_33 -0.0600289000
_diffrn_radiation_monochromator mirror
_diffrn_radiation_probe x-ray
_diffrn_radiation_type CuK\a
_diffrn_radiation_wavelength 1.54184
_diffrn_reflns_av_R_equivalents 0.0517
_diffrn_reflns_av_unetI/netI 0.0776
_diffrn_reflns_Laue_measured_fraction_full 0.999
_diffrn_reflns_Laue_measured_fraction_max 0.963
_diffrn_reflns_limit_h_max 13
_diffrn_reflns_limit_h_min -13
_diffrn_reflns_limit_k_max 14
_diffrn_reflns_limit_k_min -15
_diffrn_reflns_limit_l_max 12
_diffrn_reflns_limit_l_min -17
_diffrn_reflns_number 12569
_diffrn_reflns_point_group_measured_fraction_full 0.999
_diffrn_reflns_point_group_measured_fraction_max 0.963
_diffrn_reflns_theta_full 67.684
_diffrn_reflns_theta_max 76.654
_diffrn_reflns_theta_min 3.814
_diffrn_source 'micro-focus sealed X-ray tube'
_diffrn_source_type 'SuperNova (Cu) X-ray Source'
_exptl_absorpt_coefficient_mu 44.305
_exptl_absorpt_correction_T_max 0.3858
_exptl_absorpt_correction_T_min 0.3152
_exptl_absorpt_correction_type cylinder
_exptl_absorpt_process_details
;
Interpolation using  Int.Tab. Vol. C (1992) p. 523,Tab. 6.3.3.3
for values of muR in the range 0-2.5, and Int.Tab. Vol.II (1959)
p.302; Table 5.3.6 B for muR in the range 2.6-10.0.
The interpolation procedure of C.W.Dwiggins Jr (Acta Cryst.(1975)
A31,146-148) is used with some modification.
;
_exptl_crystal_colour 'clear light orange'
_exptl_crystal_colour_lustre clear
_exptl_crystal_colour_modifier light
_exptl_crystal_colour_primary orange
_exptl_crystal_density_diffrn 3.761
_exptl_crystal_description block
_exptl_crystal_F_000 1827
_exptl_crystal_size_max 0.03
_exptl_crystal_size_mid 0.03
_exptl_crystal_size_min 0.02
_refine_diff_density_max 2.598
_refine_diff_density_min -3.197
_refine_diff_density_rms 0.396
_refine_ls_extinction_method none
_refine_ls_goodness_of_fit_ref 1.033
_refine_ls_hydrogen_treatment constr
_refine_ls_matrix_type full
_refine_ls_number_parameters 566
_refine_ls_number_reflns 7262
_refine_ls_number_restraints 90
_refine_ls_restrained_S_all 1.030
_refine_ls_R_factor_all 0.0604
_refine_ls_R_factor_gt 0.0485
_refine_ls_shift/su_max 0.012
_refine_ls_shift/su_mean 0.000
_refine_ls_structure_factor_coef Fsqd
_refine_ls_weighting_details 'w=1/[\s^2^(Fo^2^)+(0.0633P)^2^+8.2977P] where P=(Fo^2^+2Fc^2^)/3'
_refine_ls_weighting_scheme calc
_refine_ls_wR_factor_gt 0.1246
_refine_ls_wR_factor_ref 0.1356
_reflns_Friedel_coverage 0.000
_reflns_number_gt 5976
_reflns_number_total 7262
_reflns_threshold_expression 'I > 2\s(I)'
_cod_data_source_file d1cc00563d2.cif
_cod_data_source_block ag-2
_cod_depositor_comments 'Adding full bibliography for 7128098--7128102.cif.'
_cod_original_formula_sum 'C8 H61 Ag K7 Mn2 N2 Na2 O70.50 W12'
_cod_database_code 7128100
_shelx_shelxl_version_number 2014/7
_chemical_oxdiff_formula 'Ag Mn W C N O K Na'
_shelx_space_group_comment
;
The symmetry employed for this shelxl refinement is uniquely defined
by the following loop, which should always be used as a source of
symmetry information in preference to the above space-group names.
They are only intended as comments.
;
_shelx_estimated_absorpt_t_max 0.471
_shelx_estimated_absorpt_t_min 0.350
_reflns_odcompleteness_completeness 99.92
_reflns_odcompleteness_iscentric 1
_reflns_odcompleteness_theta 67.79
_olex2_refinement_description
;
1. Fixed Uiso
 At 1.2 times of:
  All C(H,H) groups, All N(H,H,H) groups
 At 1.5 times of:
  All O(H) groups
2. Uiso/Uaniso restraints and constraints
Uanis(O3) \\sim Ueq, Uanis(O2) \\sim Ueq, Uanis(O1) \\sim Ueq: with sigma of
0.002 and sigma for terminal atoms of 0.004
Uanis(Na3) \\sim Ueq, Uanis(O15W) \\sim Ueq, Uanis(O14W) \\sim Ueq, Uanis(O9W)
\\sim Ueq: with sigma of 0.01 and sigma for terminal atoms of 0.02
Uanis(O10W) \\sim Ueq, Uanis(O8W) \\sim Ueq, Uanis(O13W) \\sim Ueq, Uanis(O12W)
\\sim Ueq, Uanis(O16W) \\sim Ueq, Uanis(O17W) \\sim Ueq, Uanis(Na1) \\sim Ueq,
Uanis(O2W) \\sim Ueq: with sigma of 0.005 and sigma for terminal atoms of 0.01
3. Others
 Fixed Sof: K2(0.75) K4A(0.5) Na2(0.5) O11W(0.75) O13W(0.75) O3W(0.75)
 O10W(0.25) Na3(0.25) O15W(0.5) O9W(0.5) K4B(0.25) Na1(0.25) O2W(0.25)
 O17W(0.25) O8W(0.25) O12W(0.25) O14W(0.5) O16W(0.25)
4.a Secondary CH2 refined with riding coordinates:
 C2(H2A,H2B), C1(H1D,H1E), C4(H4A,H4B)
4.b Tetrahedral OH refined with riding coordinates:
 O25(H25)
4.c Idealised Me refined as rotating group:
 N1(H1A,H1B,H1C)
;
_olex2_submission_special_instructions 'No special instructions were received'
_oxdiff_exptl_absorpt_empirical_details
;
Empirical correction (ABSPACK) includes:
- Absorption correction using spherical harmonics
- Frame scaling
;
_oxdiff_exptl_absorpt_empirical_full_max 1.676
_oxdiff_exptl_absorpt_empirical_full_min 0.774

loop_
_space_group_symop_operation_xyz
'x, y, z'
'-x, -y, -z'

loop_
_atom_site_label
_atom_site_type_symbol
_atom_site_fract_x
_atom_site_fract_y
_atom_site_fract_z
_atom_site_U_iso_or_equiv
_atom_site_adp_type
_atom_site_occupancy
_atom_site_site_symmetry_order
_atom_site_calc_flag
_atom_site_refinement_flags_posn
_atom_site_refinement_flags_adp
_atom_site_refinement_flags_occupancy
_atom_site_disorder_assembly
_atom_site_disorder_group
Mn1 Mn 0.81110(18) 0.83063(16) 0.20854(12) 0.0132(4) Uani 1 1 d . . . . .
W4 W 0.53252(6) 0.88669(5) 0.28781(4) 0.01854(14) Uani 1 1 d . . . . .
W3 W 0.73186(6) 0.62891(5) 0.30333(4) 0.01879(14) Uani 1 1 d . . . . .
W6 W 0.83100(5) 1.02416(5) 0.34804(4) 0.01645(13) Uani 1 1 d . . . . .
W2 W 0.60956(6) 1.09414(5) 0.17949(4) 0.01733(14) Uani 1 1 d . . . . .
W5 W 1.03010(5) 0.76747(5) 0.36920(4) 0.01590(13) Uani 1 1 d . . . . .
W1 W 1.01909(6) 0.56913(5) 0.22368(4) 0.01742(14) Uani 1 1 d . . . . .
Ag1 Ag 1.0000 0.5000 0.5000 0.0270(3) Uani 1 2 d S T P A .
K3 K 1.2064(3) 1.0128(2) 0.37878(19) 0.0227(5) Uani 1 1 d . . . . .
K1 K 0.5451(3) 0.8126(3) 0.55444(19) 0.0267(6) Uani 1 1 d . . . . .
K2 K 0.9092(4) 0.3138(3) 0.3465(3) 0.0259(8) Uani 0.75 1 d . . . A 1
K4A K 1.3636(14) 0.6201(11) 0.2935(9) 0.036(3) Uani 0.5 1 d . . . B 1
O3 O 0.6781(8) 0.7737(7) 0.1994(6) 0.0145(15) Uani 1 1 d . U . . .
O11 O 0.8788(8) 0.7071(7) 0.3047(5) 0.0136(15) Uani 1 1 d . . . . .
O12 O 0.6970(9) 0.9451(7) 0.2857(6) 0.0169(16) Uani 1 1 d . . . . .
O10 O 0.8947(9) 0.8858(8) 0.4336(5) 0.0182(17) Uani 1 1 d . . . . .
O9 O 0.6297(10) 0.7570(8) 0.3749(6) 0.0212(18) Uani 1 1 d . . . . .
O22 O 0.4642(9) 0.9785(8) 0.3808(6) 0.0219(18) Uani 1 1 d . . . . .
O18 O 0.9483(10) 1.0831(8) 0.3591(7) 0.027(2) Uani 1 1 d . . . . .
O6 O 0.5063(9) 0.9997(8) 0.1773(6) 0.0183(17) Uani 1 1 d . . . . .
O15 O 0.6183(10) 0.5757(9) 0.2613(7) 0.027(2) Uani 1 1 d . . . . .
O7 O 1.1093(9) 0.6648(9) 0.2651(6) 0.0236(19) Uani 1 1 d . . . . .
O1 O 0.9231(8) 0.7256(7) 0.1240(6) 0.0149(16) Uani 1 1 d . U . . .
O4 O 0.9384(9) 0.8865(8) 0.2545(6) 0.0193(17) Uani 1 1 d . . . . .
O17 O 1.1576(10) 0.8126(8) 0.3836(6) 0.025(2) Uani 1 1 d . . . . .
O23 O 1.0449(9) 0.6628(8) 0.4663(6) 0.0204(18) Uani 1 1 d . . . . .
O13 O 1.1032(9) 0.5069(8) 0.1221(7) 0.0230(19) Uani 1 1 d . . . . .
O5 O 0.8606(9) 0.5481(8) 0.2080(6) 0.0203(18) Uani 1 1 d . . . . .
O8 O 0.7651(8) 1.1091(7) 0.2241(6) 0.0160(16) Uani 1 1 d . . . . .
O2 O 0.7509(8) 0.9443(7) 0.1060(6) 0.0135(15) Uani 1 1 d . U . . .
O21 O 0.7975(10) 0.5400(8) 0.4062(7) 0.0244(19) Uani 1 1 d . . . . .
O14 O 0.5875(10) 1.1618(9) 0.0649(7) 0.026(2) Uani 1 1 d . . . . .
O7W O 1.1912(11) 1.2347(9) 0.4095(7) 0.028(2) Uani 1 1 d . . . . .
O16 O 0.4127(9) 0.8371(9) 0.2525(7) 0.027(2) Uani 1 1 d . . . . .
O19 O 1.0775(11) 0.4589(8) 0.3173(7) 0.027(2) Uani 1 1 d . . . . .
O20 O 0.5074(12) 1.2012(10) 0.2525(8) 0.035(2) Uani 1 1 d . . . . .
O25 O 0.7568(11) 0.8981(9) -0.1964(7) 0.030(2) Uani 1 1 d . . . . .
H25 H 0.7669 0.8791 -0.2530 0.044 Uiso 1 1 calc R . . . .
O5W O 0.8783(11) 0.2604(10) 0.1607(8) 0.034(2) Uani 1 1 d . . . . .
Na2 Na 1.5111(10) 0.5324(9) 0.1377(7) 0.022(2) Uani 0.5 1 d . . . C 3
O18W O 0.9106(13) 1.0979(11) -0.1074(8) 0.038(3) Uani 1 1 d . . . . .
O1W O 0.6754(13) 0.5629(11) 0.5920(10) 0.044(3) Uani 1 1 d . . . . .
N1 N 0.9305(11) 0.8726(10) -0.0421(8) 0.023(2) Uani 1 1 d . . . . .
H1A H 0.9881 0.8325 -0.0836 0.027 Uiso 1 1 calc GR . . . .
H1B H 0.9672 0.8699 0.0155 0.027 Uiso 1 1 calc GR . . . .
H1C H 0.8971 0.9457 -0.0647 0.027 Uiso 1 1 calc GR . . . .
C2 C 0.7150(13) 0.9112(12) 0.0143(8) 0.021(2) Uani 1 1 d . . . . .
H2A H 0.6839 0.9787 -0.0301 0.025 Uiso 1 1 calc R . . . .
H2B H 0.6470 0.8808 0.0250 0.025 Uiso 1 1 calc R . . . .
C1 C 0.8815(14) 0.7103(12) 0.0298(9) 0.025(3) Uani 1 1 d . . . . .
H1D H 0.8180 0.6739 0.0370 0.030 Uiso 1 1 calc R . . . .
H1E H 0.9529 0.6586 -0.0044 0.030 Uiso 1 1 calc R . . . .
C3 C 0.8264(13) 0.8212(11) -0.0309(9) 0.020(2) Uani 1 1 d . . . . .
C4 C 0.7902(13) 0.7978(12) -0.1329(9) 0.024(3) Uani 1 1 d . . . . .
H4A H 0.8612 0.7376 -0.1600 0.029 Uiso 1 1 calc R . . . .
H4B H 0.7192 0.7705 -0.1281 0.029 Uiso 1 1 calc R . . . .
O11W O 1.4006(14) 0.6728(13) 0.4732(13) 0.038(4) Uani 0.75 1 d . . . B 1
O13W O 1.381(2) 0.425(2) 0.1648(19) 0.053(6) Uani 0.75 1 d . U . B 1
O3W O 0.6537(15) 0.3503(12) 0.3263(13) 0.036(3) Uani 0.75 1 d . . . A 1
O6W O 0.767(2) 0.4537(15) 0.0524(14) 0.082(6) Uani 1 1 d . . . . .
O24 O 0.7158(11) 1.1005(8) 0.4280(6) 0.026(2) Uani 1 1 d . . . . .
O10W O 1.299(6) 0.697(5) 0.065(4) 0.045(13) Uani 0.25 1 d . U . B 2
Na3 Na 1.513(3) 0.701(2) 0.0814(16) 0.027(5) Uani 0.25 1 d . U . B 2
O15W O 1.580(2) 0.6777(17) 0.0596(16) 0.029(5) Uani 0.5 1 d . U . C 3
O9W O 1.325(4) 0.733(3) 0.090(3) 0.076(10) Uani 0.5 1 d . U . B 1
K4B K 1.360(2) 0.648(2) 0.2618(19) 0.033(5) Uani 0.25 1 d . . . B 2
Na1 Na 0.599(4) 0.373(3) 0.263(3) 0.060(8) Uani 0.25 1 d . U . D 2
O2W O 0.818(5) 0.314(5) 0.372(4) 0.043(11) Uani 0.25 1 d . U . D 2
O17W O 1.532(4) 0.498(4) 0.437(3) 0.031(9) Uani 0.25 1 d . U . B -1
O8W O 1.336(4) 0.678(4) 0.188(4) 0.037(9) Uani 0.25 1 d . U . C 3
O12W O 1.372(5) 0.427(4) 0.199(4) 0.026(10) Uani 0.25 1 d . U . C 3
O14W O 1.485(3) 0.510(3) -0.020(2) 0.049(7) Uani 0.5 1 d . U . C 3
O16W O 1.487(5) 0.501(5) 0.380(4) 0.047(12) Uani 0.25 1 d . U . B 2

loop_
_atom_site_aniso_label
_atom_site_aniso_U_11
_atom_site_aniso_U_22
_atom_site_aniso_U_33
_atom_site_aniso_U_23
_atom_site_aniso_U_13
_atom_site_aniso_U_12
Mn1 0.0167(9) 0.0113(8) 0.0096(7) -0.0012(6) -0.0019(6) -0.0022(7)
W4 0.0193(3) 0.0169(3) 0.0164(2) -0.00014(19) 0.0016(2) -0.0027(2)
W3 0.0236(3) 0.0145(3) 0.0157(2) 0.00031(19) -0.0002(2) -0.0035(2)
W6 0.0220(3) 0.0133(3) 0.0123(2) -0.00320(18) -0.00071(19) -0.0036(2)
W2 0.0213(3) 0.0149(3) 0.0120(2) -0.00012(18) -0.00026(19) -0.0015(2)
W5 0.0200(3) 0.0137(3) 0.0121(2) -0.00102(18) -0.00282(19) -0.0033(2)
W1 0.0217(3) 0.0136(3) 0.0137(2) -0.00268(18) -0.00205(19) -0.0017(2)
Ag1 0.0437(8) 0.0197(6) 0.0207(6) 0.0022(5) -0.0098(5) -0.0151(6)
K3 0.0255(13) 0.0223(13) 0.0198(11) -0.0003(9) 0.0010(10) -0.0080(11)
K1 0.0311(15) 0.0299(15) 0.0153(11) -0.0012(10) 0.0030(10) -0.0060(12)
K2 0.038(2) 0.0168(16) 0.0226(16) -0.0050(13) -0.0030(15) -0.0086(15)
K4A 0.037(5) 0.031(6) 0.044(6) -0.003(4) 0.013(5) -0.016(5)
O3 0.014(2) 0.014(2) 0.013(2) -0.0027(17) 0.0018(17) -0.0018(17)
O11 0.017(4) 0.011(4) 0.008(3) -0.003(3) 0.005(3) 0.001(3)
O12 0.023(4) 0.016(4) 0.013(3) -0.005(3) 0.002(3) -0.008(3)
O10 0.023(4) 0.019(4) 0.007(3) -0.003(3) 0.001(3) 0.000(3)
O9 0.032(5) 0.018(4) 0.012(3) -0.005(3) 0.003(3) -0.007(4)
O22 0.018(4) 0.026(5) 0.020(4) 0.003(3) 0.005(3) -0.006(4)
O18 0.030(5) 0.021(5) 0.024(4) -0.002(4) -0.012(4) -0.003(4)
O6 0.021(4) 0.019(4) 0.010(3) 0.000(3) -0.002(3) 0.000(3)
O15 0.029(5) 0.023(5) 0.026(4) 0.000(4) 0.004(4) -0.004(4)
O7 0.020(4) 0.028(5) 0.018(4) 0.005(4) -0.003(3) -0.004(4)
O1 0.016(2) 0.015(2) 0.012(2) -0.0029(17) -0.0007(17) -0.0030(17)
O4 0.023(4) 0.016(4) 0.014(4) -0.006(3) 0.001(3) 0.000(3)
O17 0.039(6) 0.017(4) 0.015(4) -0.002(3) -0.009(4) -0.006(4)
O23 0.027(5) 0.016(4) 0.016(4) -0.003(3) -0.001(3) -0.004(4)
O13 0.022(5) 0.017(4) 0.024(4) -0.005(3) -0.008(4) 0.000(4)
O5 0.027(5) 0.016(4) 0.010(3) -0.002(3) -0.003(3) 0.002(4)
O8 0.014(4) 0.018(4) 0.014(3) 0.002(3) -0.007(3) -0.003(3)
O2 0.013(2) 0.012(2) 0.012(2) -0.0016(17) 0.0013(17) -0.0005(17)
O21 0.026(5) 0.021(5) 0.023(4) 0.000(3) 0.000(4) -0.004(4)
O14 0.032(5) 0.026(5) 0.019(4) 0.001(4) -0.001(4) -0.009(4)
O7W 0.035(6) 0.023(5) 0.026(4) 0.001(4) 0.008(4) -0.012(4)
O16 0.020(5) 0.030(5) 0.030(5) 0.002(4) 0.006(4) -0.008(4)
O19 0.040(6) 0.019(5) 0.017(4) 0.000(3) -0.006(4) -0.005(4)
O20 0.051(7) 0.037(6) 0.024(5) -0.001(4) 0.000(5) -0.024(5)
O25 0.044(6) 0.026(5) 0.018(4) 0.001(4) -0.004(4) -0.012(5)
O5W 0.036(6) 0.033(6) 0.030(5) -0.003(4) 0.003(4) -0.009(5)
Na2 0.024(5) 0.027(5) 0.020(4) -0.009(4) 0.000(4) -0.012(4)
O18W 0.060(8) 0.040(6) 0.023(5) 0.007(4) 0.000(5) -0.030(6)
O1W 0.047(7) 0.041(7) 0.043(6) -0.010(5) 0.003(6) -0.012(6)
N1 0.019(5) 0.021(5) 0.021(5) -0.008(4) 0.000(4) 0.002(4)
C2 0.028(7) 0.027(7) 0.006(4) -0.002(4) 0.001(4) -0.008(5)
C1 0.027(7) 0.028(7) 0.016(5) -0.006(5) -0.003(5) -0.005(6)
C3 0.025(6) 0.015(6) 0.018(5) 0.001(4) -0.001(5) -0.004(5)
C4 0.018(6) 0.028(7) 0.016(5) -0.006(5) 0.005(5) 0.006(5)
O11W 0.023(7) 0.028(8) 0.054(9) -0.020(7) -0.001(6) 0.006(6)
O13W 0.044(8) 0.049(9) 0.053(9) -0.003(8) 0.017(8) 0.001(6)
O3W 0.033(8) 0.023(7) 0.053(9) 0.006(6) -0.013(7) -0.012(6)
O6W 0.118(18) 0.043(9) 0.069(11) -0.002(8) -0.001(11) -0.008(10)
O24 0.049(6) 0.021(5) 0.011(4) 0.000(3) -0.007(4) -0.015(4)
O10W 0.044(14) 0.045(14) 0.046(14) -0.004(5) -0.002(5) -0.017(7)
Na3 0.026(8) 0.029(8) 0.021(7) 0.007(7) -0.007(7) -0.005(7)
O15W 0.026(10) 0.017(9) 0.032(9) -0.009(7) -0.010(8) 0.010(8)
O9W 0.100(19) 0.051(15) 0.065(16) 0.017(13) 0.014(15) -0.014(14)
K4B 0.019(7) 0.021(10) 0.061(17) -0.004(9) 0.016(10) -0.009(7)
Na1 0.060(10) 0.060(9) 0.060(10) -0.001(5) -0.001(5) -0.022(5)
O2W 0.042(14) 0.043(14) 0.038(13) -0.001(9) -0.006(9) -0.010(9)
O17W 0.037(12) 0.030(12) 0.025(11) 0.001(9) 0.010(9) -0.011(9)
O8W 0.025(12) 0.040(12) 0.034(12) -0.013(9) 0.017(9) 0.004(9)
O12W 0.029(13) 0.022(13) 0.031(13) -0.012(9) -0.003(9) -0.013(9)
O14W 0.035(10) 0.060(10) 0.048(12) -0.005(9) 0.019(9) -0.011(8)
O16W 0.045(13) 0.048(13) 0.048(13) -0.003(5) 0.000(5) -0.016(6)

loop_
_atom_type_symbol
_atom_type_description
_atom_type_scat_dispersion_real
_atom_type_scat_dispersion_imag
_atom_type_scat_source
C C 0.0181 0.0091 'International Tables Vol C Tables 4.2.6.8 and 6.1.1.4'
H H 0.0000 0.0000 'International Tables Vol C Tables 4.2.6.8 and 6.1.1.4'
Ag Ag 0.1306 4.2820 'International Tables Vol C Tables 4.2.6.8 and 6.1.1.4'
K K 0.3868 1.0657 'International Tables Vol C Tables 4.2.6.8 and 6.1.1.4'
Mn Mn -0.5299 2.8052 'International Tables Vol C Tables 4.2.6.8 and 6.1.1.4'
N N 0.0311 0.0180 'International Tables Vol C Tables 4.2.6.8 and 6.1.1.4'
Na Na 0.1353 0.1239 'International Tables Vol C Tables 4.2.6.8 and 6.1.1.4'
O O 0.0492 0.0322 'International Tables Vol C Tables 4.2.6.8 and 6.1.1.4'
W W -5.4734 5.5774 'International Tables Vol C Tables 4.2.6.8 and 6.1.1.4'

loop_
_geom_angle_atom_site_label_1
_geom_angle_atom_site_label_2
_geom_angle_atom_site_label_3
_geom_angle
_geom_angle_site_symmetry_1
_geom_angle_site_symmetry_3
_geom_angle_publ_flag
W4 Mn1 W6 86.30(5) . . ?
W4 Mn1 W5 115.93(5) . . ?
W3 Mn1 W4 60.87(4) . . ?
W3 Mn1 W6 117.76(5) . . ?
W3 Mn1 W5 87.59(5) . . ?
W5 Mn1 W6 59.80(3) . . ?
O3 Mn1 W4 41.7(2) . . ?
O3 Mn1 W3 41.7(3) . . ?
O3 Mn1 W6 127.7(3) . . ?
O3 Mn1 W5 128.6(3) . . ?
O3 Mn1 O11 84.8(4) . . ?
O3 Mn1 O12 85.1(4) . . ?
O3 Mn1 O1 96.3(4) . . ?
O3 Mn1 O4 164.6(4) . . ?
O3 Mn1 O2 95.0(4) . . ?
O11 Mn1 W4 92.1(3) . . ?
O11 Mn1 W3 43.1(3) . . ?
O11 Mn1 W6 93.8(2) . . ?
O11 Mn1 W5 45.2(3) . . ?
O11 Mn1 O4 85.2(4) . . ?
O12 Mn1 W4 43.4(3) . . ?
O12 Mn1 W3 93.8(3) . . ?
O12 Mn1 W6 43.7(3) . . ?
O12 Mn1 W5 92.3(3) . . ?
O12 Mn1 O11 100.7(4) . . ?
O12 Mn1 O4 85.3(4) . . ?
O1 Mn1 W4 138.0(3) . . ?
O1 Mn1 W3 90.0(3) . . ?
O1 Mn1 W6 135.6(3) . . ?
O1 Mn1 W5 90.1(3) . . ?
O1 Mn1 O11 83.6(3) . . ?
O1 Mn1 O12 175.6(4) . . ?
O1 Mn1 O4 94.2(4) . . ?
O4 Mn1 W4 127.2(3) . . ?
O4 Mn1 W3 127.3(3) . . ?
O4 Mn1 W6 41.6(3) . . ?
O4 Mn1 W5 40.0(3) . . ?
O2 Mn1 W4 90.7(3) . . ?
O2 Mn1 W3 136.5(3) . . ?
O2 Mn1 W6 89.9(2) . . ?
O2 Mn1 W5 135.9(3) . . ?
O2 Mn1 O11 175.5(3) . . ?
O2 Mn1 O12 83.8(4) . . ?
O2 Mn1 O1 91.9(4) . . ?
O2 Mn1 O4 95.9(4) . . ?
Mn1 W4 W3 59.40(4) . . ?
Mn1 W4 K3 168.38(6) . 1_455 ?
Mn1 W4 K1 109.54(6) . . ?
Mn1 W4 K4B 118.6(3) . 1_455 ?
W3 W4 K3 131.57(5) . 1_455 ?
W3 W4 K1 77.32(5) . . ?
W3 W4 K4B 68.1(3) . 1_455 ?
K3 W4 K1 73.03(6) 1_455 . ?
K3 W4 K4B 72.5(3) 1_455 1_455 ?
K1 W4 K4B 86.2(4) . 1_455 ?
O3 W4 Mn1 35.2(2) . . ?
O3 W4 W3 42.0(2) . . ?
O3 W4 K3 154.2(2) . 1_455 ?
O3 W4 K1 117.3(2) . . ?
O3 W4 O12 71.7(3) . . ?
O3 W4 K4B 84.2(4) . 1_455 ?
O12 W4 Mn1 36.5(2) . . ?
O12 W4 W3 87.1(2) . . ?
O12 W4 K3 132.9(2) . 1_455 ?
O12 W4 K1 96.1(2) . . ?
O12 W4 K4B 154.0(4) . 1_455 ?
O9 W4 Mn1 78.0(3) . . ?
O9 W4 W3 34.0(2) . . ?
O9 W4 K3 109.5(3) . 1_455 ?
O9 W4 K1 43.6(3) . . ?
O9 W4 O3 74.1(3) . . ?
O9 W4 O12 88.2(4) . . ?
O9 W4 O6 155.9(4) . . ?
O9 W4 K4B 75.6(5) . 1_455 ?
O22 W4 Mn1 125.9(3) . . ?
O22 W4 W3 129.0(3) . . ?
O22 W4 K3 46.2(3) . 1_455 ?
O22 W4 K1 52.3(3) . . ?
O22 W4 O3 159.1(4) . . ?
O22 W4 O12 90.5(4) . . ?
O22 W4 O9 95.1(4) . . ?
O22 W4 O6 100.2(4) . . ?
O22 W4 O16 103.9(5) . . ?
O22 W4 K4B 110.8(5) . 1_455 ?
O6 W4 Mn1 78.0(3) . . ?
O6 W4 W3 127.2(2) . . ?
O6 W4 K3 94.5(3) . 1_455 ?
O6 W4 K1 151.2(2) . . ?
O6 W4 O3 85.3(3) . . ?
O6 W4 O12 73.2(4) . . ?
O6 W4 K4B 115.3(5) . 1_455 ?
O16 W4 Mn1 130.2(3) . . ?
O16 W4 W3 90.9(3) . . ?
O16 W4 K3 58.6(3) . 1_455 ?
O16 W4 K1 100.1(3) . . ?
O16 W4 O3 95.6(4) . . ?
O16 W4 O12 162.8(4) . . ?
O16 W4 O9 99.6(4) . . ?
O16 W4 O6 94.8(4) . . ?
O16 W4 K4B 24.5(5) . 1_455 ?
Mn1 W3 W4 59.73(4) . . ?
Mn1 W3 K2 132.22(8) . . ?
W4 W3 K2 168.06(7) . . ?
O3 W3 Mn1 35.3(2) . . ?
O3 W3 W4 42.2(2) . . ?
O3 W3 K2 146.3(2) . . ?
O3 W3 O11 72.1(3) . . ?
O11 W3 Mn1 36.8(2) . . ?
O11 W3 W4 86.3(2) . . ?
O11 W3 K2 104.2(2) . . ?
O9 W3 Mn1 78.7(3) . . ?
O9 W3 W4 34.7(3) . . ?
O9 W3 K2 138.7(3) . . ?
O9 W3 O3 75.0(3) . . ?
O9 W3 O11 86.6(4) . . ?
O9 W3 O5 156.4(4) . . ?
O15 W3 Mn1 127.8(3) . . ?
O15 W3 W4 91.0(3) . . ?
O15 W3 K2 80.8(3) . . ?
O15 W3 O3 93.5(4) . . ?
O15 W3 O11 161.1(4) . . ?
O15 W3 O9 101.6(4) . . ?
O15 W3 O5 93.9(4) . . ?
O15 W3 O21 104.2(5) . . ?
O5 W3 Mn1 77.8(3) . . ?
O5 W3 W4 128.7(3) . . ?
O5 W3 K2 61.1(3) . . ?
O5 W3 O3 86.5(3) . . ?
O5 W3 O11 73.5(3) . . ?
O21 W3 Mn1 127.9(3) . . ?
O21 W3 W4 129.8(3) . . ?
O21 W3 K2 45.7(3) . . ?
O21 W3 O3 161.3(4) . . ?
O21 W3 O11 91.7(4) . . ?
O21 W3 O9 95.2(4) . . ?
O21 W3 O5 98.1(4) . . ?
Mn1 W6 K3 119.70(6) . 2_776 ?
Mn1 W6 K2 142.39(6) . 1_565 ?
W5 W6 Mn1 59.64(4) . . ?
W5 W6 K3 84.47(5) . 2_776 ?
W5 W6 K2 126.58(7) . 1_565 ?
K3 W6 K2 97.75(7) 2_776 1_565 ?
O12 W6 Mn1 35.8(2) . . ?
O12 W6 W5 86.1(2) . . ?
O12 W6 K3 103.3(2) . 2_776 ?
O12 W6 K2 142.8(2) . 1_565 ?
O10 W6 Mn1 78.6(2) . . ?
O10 W6 W5 35.2(2) . . ?
O10 W6 K3 50.5(2) . 2_776 ?
O10 W6 K2 129.7(3) . 1_565 ?
O10 W6 O12 86.9(4) . . ?
O10 W6 O4 74.5(3) . . ?
O10 W6 O8 154.2(3) . . ?
O18 W6 Mn1 130.5(3) . . ?
O18 W6 W5 92.3(3) . . ?
O18 W6 K3 94.0(3) . 2_776 ?
O18 W6 K2 34.3(3) . 1_565 ?
O18 W6 O12 162.4(4) . . ?
O18 W6 O10 101.8(4) . . ?
O18 W6 O4 96.0(4) . . ?
O18 W6 O8 94.2(4) . . ?
O18 W6 O24 103.3(5) . . ?
O4 W6 Mn1 35.6(3) . . ?
O4 W6 W5 41.2(2) . . ?
O4 W6 K3 124.9(2) . 2_776 ?
O4 W6 K2 119.5(3) . 1_565 ?
O4 W6 O12 71.4(3) . . ?
O8 W6 Mn1 75.6(2) . . ?
O8 W6 W5 125.1(2) . . ?
O8 W6 K3 148.9(3) . 2_776 ?
O8 W6 K2 73.4(3) . 1_565 ?
O8 W6 O12 72.7(3) . . ?
O8 W6 O4 83.9(3) . . ?
O24 W6 Mn1 126.1(3) . . ?
O24 W6 W5 130.1(3) . . ?
O24 W6 K3 47.9(3) . 2_776 ?
O24 W6 K2 80.7(3) . 1_565 ?
O24 W6 O12 91.0(4) . . ?
O24 W6 O10 95.0(4) . . ?
O24 W6 O4 159.6(4) . . ?
O24 W6 O8 101.0(4) . . ?
O12 W2 K1 72.3(2) . 2_676 ?
O12 W2 O2 68.8(3) . . ?
O12 W2 Na1 114.6(7) . 1_565 ?
O6 W2 K1 86.0(2) . 2_676 ?
O6 W2 O12 73.4(3) . . ?
O6 W2 O8 146.9(4) . . ?
O6 W2 O2 83.0(3) . . ?
O6 W2 Na1 140.0(7) . 1_565 ?
O8 W2 K1 89.1(3) . 2_676 ?
O8 W2 O12 73.9(3) . . ?
O8 W2 O2 80.5(3) . . ?
O8 W2 Na1 61.6(7) . 1_565 ?
O2 W2 K1 141.2(2) . 2_676 ?
O2 W2 Na1 137.1(7) . 1_565 ?
O14 W2 K1 134.0(3) . 2_676 ?
O14 W2 O12 153.6(4) . . ?
O14 W2 O6 103.6(4) . . ?
O14 W2 O8 103.3(4) . . ?
O14 W2 O2 84.8(4) . . ?
O14 W2 O20 103.0(5) . . ?
O14 W2 Na1 85.0(7) . 1_565 ?
O20 W2 K1 31.1(4) . 2_676 ?
O20 W2 O12 103.4(4) . . ?
O20 W2 O6 96.5(5) . . ?
O20 W2 O8 96.0(5) . . ?
O20 W2 O2 172.1(4) . . ?
O20 W2 Na1 43.8(7) . 1_565 ?
Na1 W2 K1 62.2(6) 1_565 2_676 ?
Mn1 W5 W6 60.56(3) . . ?
Mn1 W5 K2 141.07(7) . 2_766 ?
Mn1 W5 K4A 118.6(2) . . ?
Mn1 W5 K4B 112.8(4) . . ?
W6 W5 K2 107.14(6) . 2_766 ?
W6 W5 K4A 135.49(18) . . ?
W6 W5 K4B 128.4(3) . . ?
K4A W5 K2 96.2(2) . 2_766 ?
O11 W5 Mn1 36.6(2) . . ?
O11 W5 W6 87.8(2) . . ?
O11 W5 K2 113.4(2) . 2_766 ?
O11 W5 K4A 117.2(3) . . ?
O11 W5 K4B 116.4(5) . . ?
O10 W5 Mn1 79.4(2) . . ?
O10 W5 W6 35.0(2) . . ?
O10 W5 K2 74.9(2) . 2_766 ?
O10 W5 K4A 154.4(4) . . ?
O10 W5 O11 88.3(3) . . ?
O10 W5 O7 156.3(4) . . ?
O10 W5 O4 76.1(3) . . ?
O10 W5 K4B 152.6(5) . . ?
O7 W5 Mn1 77.0(3) . . ?
O7 W5 W6 127.9(3) . . ?
O7 W5 K2 125.0(3) . 2_766 ?
O7 W5 K4A 45.9(4) . . ?
O7 W5 O11 72.4(3) . . ?
O7 W5 O4 84.8(4) . . ?
O7 W5 K4B 44.0(5) . . ?
O4 W5 Mn1 35.7(3) . . ?
O4 W5 W6 43.0(2) . . ?
O4 W5 K2 150.2(2) . 2_766 ?
O4 W5 K4A 107.1(3) . . ?
O4 W5 O11 72.3(3) . . ?
O4 W5 K4B 99.1(4) . . ?
O17 W5 Mn1 132.4(3) . . ?
O17 W5 W6 93.4(3) . . ?
O17 W5 K2 81.9(3) . 2_766 ?
O17 W5 K4A 52.5(4) . . ?
O17 W5 O11 163.6(4) . . ?
O17 W5 O10 102.1(4) . . ?
O17 W5 O7 94.2(4) . . ?
O17 W5 O4 97.6(4) . . ?
O17 W5 O23 105.0(4) . . ?
O17 W5 K4B 51.2(5) . . ?
O23 W5 Mn1 122.6(3) . . ?
O23 W5 W6 127.8(3) . . ?
O23 W5 K2 33.0(3) . 2_766 ?
O23 W5 K4A 91.8(4) . . ?
O23 W5 O11 87.0(4) . . ?
O23 W5 O10 92.9(4) . . ?
O23 W5 O7 99.5(4) . . ?
O23 W5 O4 156.6(4) . . ?
O23 W5 K4B 99.8(5) . . ?
O11 W1 K2 94.0(2) . . ?
O11 W1 O1 69.2(3) . . ?
O7 W1 K2 136.4(3) . . ?
O7 W1 O11 74.6(4) . . ?
O7 W1 O1 81.9(3) . . ?
O1 W1 K2 133.9(2) . . ?
O13 W1 K2 103.2(3) . . ?
O13 W1 O11 155.6(4) . . ?
O13 W1 O7 102.9(4) . . ?
O13 W1 O1 86.4(4) . . ?
O13 W1 O5 103.0(4) . . ?
O13 W1 O19 103.1(5) . . ?
O5 W1 K2 52.4(3) . . ?
O5 W1 O11 74.1(3) . . ?
O5 W1 O7 148.1(4) . . ?
O5 W1 O1 81.5(3) . . ?
O19 W1 K2 43.8(4) . . ?
O19 W1 O11 101.2(4) . . ?
O19 W1 O7 96.3(4) . . ?
O19 W1 O1 170.4(4) . . ?
O19 W1 O5 95.6(4) . . ?
K2 Ag1 K2 180.0 . 2_766 ?
O23 Ag1 K2 132.0(2) . . ?
O23 Ag1 K2 132.0(2) 2_766 2_766 ?
O23 Ag1 K2 48.0(2) 2_766 . ?
O23 Ag1 K2 48.0(2) . 2_766 ?
O23 Ag1 O23 180.0 2_766 . ?
O23 Ag1 O21 77.8(3) 2_766 . ?
O23 Ag1 O21 102.2(3) 2_766 2_766 ?
O23 Ag1 O21 77.8(3) . 2_766 ?
O23 Ag1 O21 102.2(3) . . ?
O21 Ag1 K2 129.1(2) . 2_766 ?
O21 Ag1 K2 129.1(2) 2_766 . ?
O21 Ag1 K2 50.9(2) . . ?
O21 Ag1 K2 50.9(2) 2_766 2_766 ?
O21 Ag1 O21 180.0 . 2_766 ?
W4 K3 W6 115.52(7) 1_655 2_776 ?
W4 K3 K1 64.26(6) 1_655 2_776 ?
W4 K3 K2 138.13(10) 1_655 1_565 ?
W6 K3 K1 86.41(6) 2_776 2_776 ?
W6 K3 K2 95.06(8) 2_776 1_565 ?
K2 K3 K1 91.65(9) 1_565 2_776 ?
O10 K3 W4 132.1(2) 2_776 1_655 ?
O10 K3 W6 30.37(17) 2_776 2_776 ?
O10 K3 K1 77.7(2) 2_776 2_776 ?
O10 K3 K2 66.54(18) 2_776 1_565 ?
O10 K3 O16 152.6(3) 2_776 1_655 ?
O22 K3 W4 26.91(19) 1_655 1_655 ?
O22 K3 W6 97.1(2) 1_655 2_776 ?
O22 K3 K1 40.0(2) 1_655 2_776 ?
O22 K3 K2 128.6(2) 1_655 1_565 ?
O22 K3 O10 106.3(3) 1_655 2_776 ?
O22 K3 O16 54.7(3) 1_655 1_655 ?
O22 K3 O24 78.2(3) 1_655 2_776 ?
O18 K3 W4 153.0(2) . 1_655 ?
O18 K3 W6 88.8(2) . 2_776 ?
O18 K3 K1 132.8(2) . 2_776 ?
O18 K3 K2 42.1(2) . 1_565 ?
O18 K3 O10 74.9(3) . 2_776 ?
O18 K3 O22 169.7(3) . 1_655 ?
O18 K3 O7W 90.6(3) . . ?
O18 K3 O16 127.6(3) . 1_655 ?
O18 K3 O25 94.7(3) . 2_775 ?
O18 K3 O24 109.9(3) . 2_776 ?
O17 K3 W4 95.3(2) . 1_655 ?
O17 K3 W6 81.2(2) . 2_776 ?
O17 K3 K1 148.5(2) . 2_776 ?
O17 K3 K2 118.1(2) . 1_565 ?
O17 K3 O10 103.7(3) . 2_776 ?
O17 K3 O22 113.0(3) . 1_655 ?
O17 K3 O18 76.1(3) . . ?
O17 K3 O7W 162.4(3) . . ?
O17 K3 O16 72.0(3) . 1_655 ?
O17 K3 O25 116.5(3) . 2_775 ?
O17 K3 O24 72.9(3) . 2_776 ?
O7W K3 W4 101.6(2) . 1_655 ?
O7W K3 W6 87.0(2) . 2_776 ?
O7W K3 K1 42.2(2) . 2_776 ?
O7W K3 K2 49.6(2) . 1_565 ?
O7W K3 O10 61.0(3) . 2_776 ?
O7W K3 O22 81.4(3) . 1_655 ?
O7W K3 O16 125.6(3) . 1_655 ?
O7W K3 O25 75.5(3) . 2_775 ?
O7W K3 O24 101.6(3) . 2_776 ?
O16 K3 W4 28.20(19) 1_655 1_655 ?
O16 K3 W6 124.9(2) 1_655 2_776 ?
O16 K3 K1 92.2(2) 1_655 2_776 ?
O16 K3 K2 140.0(2) 1_655 1_565 ?
O25 K3 W4 66.0(2) 2_775 1_655 ?
O25 K3 W6 162.2(2) 2_775 2_776 ?
O25 K3 K1 78.4(2) 2_775 2_776 ?
O25 K3 K2 76.3(2) 2_775 1_565 ?
O25 K3 O10 134.7(3) 2_775 2_776 ?
O25 K3 O22 77.2(3) 2_775 1_655 ?
O25 K3 O16 65.5(3) 2_775 1_655 ?
O25 K3 O24 155.4(3) 2_775 2_776 ?
O24 K3 W4 91.3(2) 2_776 1_655 ?
O24 K3 W6 26.0(2) 2_776 2_776 ?
O24 K3 K1 83.3(2) 2_776 2_776 ?
O24 K3 K2 120.9(2) 2_776 1_565 ?
O24 K3 O10 54.8(3) 2_776 2_776 ?
O24 K3 O16 99.1(3) 2_776 1_655 ?
W4 K1 W2 146.74(9) . 2_676 ?
W4 K1 K3 95.28(8) . 2_776 ?
W4 K1 Na1 136.8(6) . 2_666 ?
W2 K1 K3 85.53(6) 2_676 2_776 ?
O9 K1 W4 30.2(2) . . ?
O9 K1 W2 176.0(2) . 2_676 ?
O9 K1 K3 97.2(2) . 2_776 ?
O9 K1 O22 118.9(3) . 2_676 ?
O9 K1 O22 57.2(3) . . ?
O9 K1 O7W 81.7(3) . 2_776 ?
O9 K1 O20 162.6(3) . 2_676 ?
O9 K1 O1W 81.1(3) . . ?
O9 K1 O11W 71.9(4) . 1_455 ?
O9 K1 O24 115.3(3) . 2_676 ?
O9 K1 Na1 125.8(6) . 2_666 ?
O22 K1 W4 98.3(2) 2_676 . ?
O22 K1 W4 27.43(18) . . ?
O22 K1 W2 120.1(2) . 2_676 ?
O22 K1 W2 61.55(19) 2_676 2_676 ?
O22 K1 K3 40.6(2) 2_676 2_776 ?
O22 K1 K3 86.4(2) . 2_776 ?
O22 K1 O22 74.8(3) 2_676 . ?
O22 K1 O7W 80.0(3) 2_676 2_776 ?
O22 K1 O1W 141.4(3) 2_676 . ?
O22 K1 O11W 147.1(3) 2_676 1_455 ?
O22 K1 O11W 89.3(4) . 1_455 ?
O22 K1 O24 84.8(3) 2_676 2_676 ?
O22 K1 Na1 139.3(6) . 2_666 ?
O22 K1 Na1 115.1(6) 2_676 2_666 ?
O7W K1 W4 99.5(2) 2_776 . ?
O7W K1 W2 102.2(2) 2_776 2_676 ?
O7W K1 K3 40.2(2) 2_776 2_776 ?
O7W K1 O22 108.5(3) 2_776 . ?
O7W K1 O1W 70.2(3) 2_776 . ?
O7W K1 O11W 132.9(3) 2_776 1_455 ?
O7W K1 Na1 112.1(6) 2_776 2_666 ?
O20 K1 W4 165.3(3) 2_676 . ?
O20 K1 W2 19.6(3) 2_676 2_676 ?
O20 K1 K3 89.2(2) 2_676 2_776 ?
O20 K1 O22 76.1(3) 2_676 2_676 ?
O20 K1 O22 139.7(3) 2_676 . ?
O20 K1 O7W 93.0(3) 2_676 2_776 ?
O20 K1 O1W 81.5(4) 2_676 . ?
O20 K1 O11W 100.7(4) 2_676 1_455 ?
O20 K1 O24 72.8(3) 2_676 2_676 ?
O20 K1 Na1 41.4(6) 2_676 2_666 ?
O1W K1 W4 110.0(3) . . ?
O1W K1 W2 100.9(3) . 2_676 ?
O1W K1 K3 109.2(3) . 2_776 ?
O1W K1 O22 137.4(3) . . ?
O1W K1 O11W 67.7(4) . 1_455 ?
O1W K1 Na1 58.6(6) . 2_666 ?
O11W K1 W4 76.4(4) 1_455 . ?
O11W K1 W2 105.5(3) 1_455 2_676 ?
O11W K1 K3 168.8(3) 1_455 2_776 ?
O24 K1 W4 93.22(19) 2_676 . ?
O24 K1 W2 60.71(18) 2_676 2_676 ?
O24 K1 K3 125.4(2) 2_676 2_776 ?
O24 K1 O22 77.4(3) 2_676 . ?
O24 K1 O7W 161.4(3) 2_676 2_776 ?
O24 K1 O1W 118.0(4) 2_676 . ?
O24 K1 O11W 63.4(3) 2_676 1_455 ?
O24 K1 Na1 65.1(6) 2_676 2_666 ?
Na1 K1 W2 53.6(5) 2_666 2_676 ?
Na1 K1 K3 127.9(6) 2_666 2_776 ?
W3 K2 W6 136.92(12) . 1_545 ?
W3 K2 W5 110.61(9) . 2_766 ?
W6 K2 W5 83.48(8) 1_545 2_766 ?
Ag1 K2 W3 64.44(6) . . ?
Ag1 K2 W6 143.34(11) . 1_545 ?
Ag1 K2 W5 59.87(5) . 2_766 ?
O18 K2 W3 157.7(3) 1_545 . ?
O18 K2 W6 20.9(2) 1_545 1_545 ?
O18 K2 W5 77.0(2) 1_545 2_766 ?
O18 K2 Ag1 133.0(2) 1_545 . ?
O18 K2 O5 148.0(3) 1_545 . ?
O18 K2 O21 153.0(3) 1_545 . ?
O18 K2 O7W 83.8(3) 1_545 1_545 ?
O18 K2 O19 135.2(3) 1_545 . ?
O18 K2 O3W 87.3(4) 1_545 . ?
O23 K2 W3 92.7(2) 2_766 . ?
O23 K2 W6 104.5(2) 2_766 1_545 ?
O23 K2 W5 21.2(2) 2_766 2_766 ?
O23 K2 Ag1 38.9(2) 2_766 . ?
O23 K2 O18 97.8(3) 2_766 1_545 ?
O23 K2 O5 113.9(3) 2_766 . ?
O23 K2 O21 66.4(3) 2_766 . ?
O23 K2 O7W 63.6(3) 2_766 1_545 ?
O23 K2 O19 81.2(3) 2_766 . ?
O23 K2 O5W 172.6(3) 2_766 . ?
O23 K2 O3W 108.0(4) 2_766 . ?
O5 K2 W3 31.97(16) . . ?
O5 K2 W6 138.90(19) . 1_545 ?
O5 K2 W5 134.91(17) . 2_766 ?
O5 K2 Ag1 76.46(16) . . ?
O21 K2 W3 26.5(2) . . ?
O21 K2 W6 138.6(3) . 1_545 ?
O21 K2 W5 84.2(2) . 2_766 ?
O21 K2 Ag1 43.9(2) . . ?
O21 K2 O5 54.6(3) . . ?
O21 K2 O7W 106.1(3) . 1_545 ?
O21 K2 O19 66.4(3) . . ?
O7W K2 W3 118.5(2) 1_545 . ?
O7W K2 W6 104.5(2) 1_545 1_545 ?
O7W K2 W5 65.78(19) 1_545 2_766 ?
O7W K2 Ag1 63.0(2) 1_545 . ?
O7W K2 O5 105.3(3) 1_545 . ?
O19 K2 W3 65.8(2) . . ?
O19 K2 W6 154.8(2) . 1_545 ?
O19 K2 W5 98.93(19) . 2_766 ?
O19 K2 Ag1 46.41(18) . . ?
O19 K2 O5 51.1(3) . . ?
O19 K2 O7W 55.5(3) . 1_545 ?
O5W K2 W3 94.7(3) . . ?
O5W K2 W6 69.8(3) . 1_545 ?
O5W K2 W5 152.2(3) . 2_766 ?
O5W K2 Ag1 146.5(3) . . ?
O5W K2 O18 75.2(3) . 1_545 ?
O5W K2 O5 72.9(3) . . ?
O5W K2 O21 121.0(3) . . ?
O5W K2 O7W 112.7(3) . 1_545 ?
O5W K2 O19 102.1(3) . . ?
O5W K2 O3W 74.4(4) . . ?
O3W K2 W3 70.8(3) . . ?
O3W K2 W6 66.4(3) . 1_545 ?
O3W K2 W5 102.5(4) . 2_766 ?
O3W K2 Ag1 117.9(4) . . ?
O3W K2 O5 87.5(4) . . ?
O3W K2 O21 78.0(4) . . ?
O3W K2 O7W 166.6(4) . 1_545 ?
O3W K2 O19 136.0(4) . . ?
W5 K4A K3 57.30(19) . . ?
O15 K4A W5 160.9(5) 1_655 . ?
O15 K4A K3 104.0(4) 1_655 . ?
O15 K4A O17 133.8(6) 1_655 . ?
O15 K4A O16 69.4(4) 1_655 1_655 ?
O15 K4A O1W 111.1(6) 1_655 2_766 ?
O15 K4A O13W 88.1(6) 1_655 . ?
O15 K4A O9W 85.3(10) 1_655 . ?
O7 K4A W5 30.8(3) . . ?
O7 K4A K3 81.1(4) . . ?
O7 K4A O15 162.6(6) . 1_655 ?
O7 K4A O17 55.9(4) . . ?
O7 K4A O16 107.9(5) . 1_655 ?
O7 K4A O1W 78.1(5) . 2_766 ?
O7 K4A O13W 81.1(6) . . ?
O7 K4A O9W 79.0(10) . . ?
O17 K4A W5 27.1(2) . . ?
O17 K4A K3 31.7(2) . . ?
O17 K4A O13W 137.0(7) . . ?
O17 K4A O9W 95.2(9) . . ?
O16 K4A W5 94.1(4) 1_655 . ?
O16 K4A K3 40.2(3) 1_655 . ?
O16 K4A O17 71.3(4) 1_655 . ?
O16 K4A O13W 131.0(6) 1_655 . ?
O16 K4A O9W 59.6(9) 1_655 . ?
O1W K4A W5 80.2(4) 2_766 . ?
O1W K4A K3 123.6(5) 2_766 . ?
O1W K4A O17 96.4(5) 2_766 . ?
O1W K4A O16 157.5(6) 2_766 1_655 ?
O1W K4A O13W 70.7(6) 2_766 . ?
O1W K4A O9W 142.1(11) 2_766 . ?
O11W K4A W5 79.5(5) . . ?
O11W K4A K3 60.4(4) . . ?
O11W K4A O15 87.8(6) . 1_655 ?
O11W K4A O7 108.9(6) . . ?
O11W K4A O17 61.8(5) . . ?
O11W K4A O16 79.5(6) . 1_655 ?
O11W K4A O1W 78.1(6) . 2_766 ?
O11W K4A O13W 144.6(7) . . ?
O11W K4A O9W 138.3(10) . . ?
O11W K4A O17W 48.8(10) . . ?
O13W K4A W5 110.5(6) . . ?
O13W K4A K3 153.7(6) . . ?
O13W K4A O9W 76.2(10) . . ?
O9W K4A W5 94.8(9) . . ?
O9W K4A K3 81.6(8) . . ?
O17W K4A W5 116.8(10) . . ?
O17W K4A K3 107.1(10) . . ?
O17W K4A O15 62.0(10) . 1_655 ?
O17W K4A O7 133.1(10) . . ?
O17W K4A O17 108.7(10) . . ?
O17W K4A O16 106.6(11) . 1_655 ?
O17W K4A O1W 58.5(10) . 2_766 ?
O17W K4A O13W 99.1(11) . . ?
O17W K4A O9W 147.2(14) . . ?
Mn1 O3 W4 103.1(4) . . ?
Mn1 O3 W3 103.0(4) . . ?
Mn1 O3 Na3 149.5(6) . 1_455 ?
W4 O3 Na3 97.0(7) . 1_455 ?
W3 O3 W4 95.8(3) . . ?
W3 O3 Na3 97.5(6) . 1_455 ?
Mn1 O11 W3 100.1(4) . . ?
Mn1 O11 W5 98.2(4) . . ?
Mn1 O11 W1 104.0(3) . . ?
W3 O11 W5 157.4(4) . . ?
W3 O11 W1 94.8(3) . . ?
W1 O11 W5 93.5(3) . . ?
Mn1 O12 W4 100.0(4) . . ?
Mn1 O12 W6 100.5(4) . . ?
Mn1 O12 W2 103.8(4) . . ?
W4 O12 W6 155.2(4) . . ?
W4 O12 W2 94.9(3) . . ?
W2 O12 W6 93.6(3) . . ?
W6 O10 W5 109.8(4) . . ?
W6 O10 K3 99.1(3) . 2_776 ?
W5 O10 K3 146.3(4) . 2_776 ?
W4 O9 K1 106.2(4) . . ?
W3 O9 W4 111.4(4) . . ?
W3 O9 K1 141.6(4) . . ?
W4 O22 K3 106.9(4) . 1_455 ?
W4 O22 K1 139.5(5) . 2_676 ?
W4 O22 K1 100.2(4) . . ?
K3 O22 K1 99.5(3) 1_455 . ?
K1 O22 K3 99.4(3) 2_676 1_455 ?
K1 O22 K1 105.2(3) 2_676 . ?
W6 O18 K3 139.3(5) . . ?
W6 O18 K2 124.8(5) . 1_565 ?
K2 O18 K3 95.8(4) 1_565 . ?
W2 O6 W4 115.0(4) . . ?
W3 O15 K4A 135.5(6) . 1_455 ?
W3 O15 Na2 151.3(6) . 1_455 ?
W3 O15 Na3 108.4(7) . 1_455 ?
W3 O15 K4B 135.3(7) . 1_455 ?
W3 O15 Na1 134.4(10) . . ?
K4B O15 Na3 68.9(8) 1_455 1_455 ?
Na1 O15 Na3 108.9(11) . 1_455 ?
Na1 O15 K4B 82.9(11) . 1_455 ?
W5 O7 K4A 103.4(5) . . ?
W5 O7 K4B 106.4(7) . . ?
W1 O7 W5 115.8(5) . . ?
W1 O7 K4A 131.3(5) . . ?
W1 O7 K4B 134.1(7) . . ?
Mn1 O1 W1 103.1(4) . . ?
C1 O1 Mn1 120.6(8) . . ?
C1 O1 W1 119.3(8) . . ?
Mn1 O4 W6 102.8(4) . . ?
Mn1 O4 W5 104.3(4) . . ?
W5 O4 W6 95.8(3) . . ?
W5 O17 K3 138.7(5) . . ?
W5 O17 K4A 100.4(5) . . ?
W5 O17 K4B 102.4(6) . . ?
K3 O17 K4A 112.9(5) . . ?
K3 O17 K4B 106.5(6) . . ?
W5 O23 Ag1 139.9(5) . . ?
W5 O23 K2 125.8(4) . 2_766 ?
Ag1 O23 K2 93.1(3) . 2_766 ?
W3 O5 K2 87.0(3) . . ?
W1 O5 W3 113.5(4) . . ?
W1 O5 K2 100.1(3) . . ?
W2 O8 W6 114.4(4) . . ?
Mn1 O2 W2 103.5(3) . . ?
C2 O2 Mn1 118.9(7) . . ?
C2 O2 W2 118.4(7) . . ?
W3 O21 Ag1 132.8(5) . . ?
W3 O21 K2 107.8(4) . . ?
Ag1 O21 K2 85.2(3) . . ?
W2 O14 Na3 161.7(9) . 2_775 ?
K3 O7W K1 97.5(3) . 2_776 ?
K3 O7W K2 87.8(3) . 1_565 ?
K1 O7W K2 171.2(4) 2_776 1_565 ?
W4 O16 K3 93.2(4) . 1_455 ?
W4 O16 K4A 133.4(6) . 1_455 ?
W4 O16 Na3 105.3(7) . 1_455 ?
W4 O16 K4B 139.4(8) . 1_455 ?
K4A O16 K3 102.6(4) 1_455 1_455 ?
Na3 O16 K3 156.2(6) 1_455 1_455 ?
K4B O16 K3 106.0(6) 1_455 1_455 ?
K4B O16 Na3 69.4(8) 1_455 1_455 ?
W1 O19 K2 112.3(5) . . ?
W2 O20 K1 129.2(6) . 2_676 ?
W2 O20 Na1 108.8(10) . 1_565 ?
Na1 O20 K1 96.2(9) 1_565 2_676 ?
C4 O25 K3 145.2(8) . 2_775 ?
O15 Na2 Na2 149.8(6) 1_655 2_865 ?
O15 Na2 O6W 81.6(6) 1_655 1_655 ?
O15 Na2 O15W 78.4(6) 1_655 . ?
O15 Na2 O8W 86.7(13) 1_655 . ?
O15 Na2 O12W 111.6(12) 1_655 . ?
O6W Na2 Na2 70.2(5) 1_655 2_865 ?
O15W Na2 Na2 79.4(6) . 2_865 ?
O15W Na2 O6W 63.2(7) . 1_655 ?
O15W Na2 O12W 161.3(15) . . ?
O8W Na2 Na2 112.8(14) . 2_865 ?
O8W Na2 O6W 150.4(15) . 1_655 ?
O8W Na2 O15W 88.0(15) . . ?
O8W Na2 O12W 77.3(19) . . ?
O12W Na2 Na2 95.7(12) . 2_865 ?
O12W Na2 O6W 132.3(14) . 1_655 ?
O14W Na2 O15 147.0(14) 2_865 1_655 ?
O14W Na2 O15 151.3(11) . 1_655 ?
O14W Na2 Na2 6.2(11) 2_865 2_865 ?
O14W Na2 Na2 4.8(9) . 2_865 ?
O14W Na2 O6W 73.5(10) . 1_655 ?
O14W Na2 O6W 65.9(13) 2_865 1_655 ?
O14W Na2 O15W 81.7(15) 2_865 . ?
O14W Na2 O15W 77.8(12) . . ?
O14W Na2 O8W 118.8(18) 2_865 . ?
O14W Na2 O8W 108.1(16) . . ?
O14W Na2 O12W 95.3(18) 2_865 . ?
O14W Na2 O12W 95.9(15) . . ?
O14W Na2 O14W 11(2) 2_865 . ?
K1 O1W K4B 137.5(6) . 2_766 ?
K4A O1W K1 137.6(6) 2_766 . ?
O2 C2 C3 111.1(10) . . ?
O1 C1 C3 113.6(11) . . ?
N1 C3 C4 107.7(11) . . ?
C2 C3 N1 106.6(10) . . ?
C2 C3 C4 110.0(10) . . ?
C1 C3 N1 106.6(11) . . ?
C1 C3 C2 114.7(11) . . ?
C1 C3 C4 110.8(10) . . ?
O25 C4 C3 111.9(11) . . ?
K4A O11W K1 133.1(7) . 1_655 ?
W6 O24 K3 106.1(4) . 2_776 ?
W6 O24 K1 140.0(5) . 2_676 ?
K1 O24 K3 101.4(3) 2_676 2_776 ?
Na3 O10W K4B 74.7(17) . . ?
O3 Na3 O15 59.2(5) 1_655 1_655 ?
O3 Na3 O16 59.8(5) 1_655 1_655 ?
O3 Na3 K4B 94.0(8) 1_655 . ?
O15 Na3 O16 67.8(6) 1_655 1_655 ?
O15 Na3 K4B 53.2(6) 1_655 . ?
O14 Na3 O3 114.6(9) 2_775 1_655 ?
O14 Na3 O15 171.7(11) 2_775 1_655 ?
O14 Na3 O16 104.5(10) 2_775 1_655 ?
O14 Na3 K4B 124.8(12) 2_775 . ?
O16 Na3 K4B 50.3(7) 1_655 . ?
O10W Na3 O3 144.7(18) . 1_655 ?
O10W Na3 O15 107.7(17) . 1_655 ?
O10W Na3 O14 74.0(16) . 2_775 ?
O10W Na3 O16 85.0(17) . 1_655 ?
O10W Na3 K4B 57.8(16) . . ?
W4 K4B K3 49.7(3) 1_655 . ?
W5 K4B W4 108.1(6) . 1_655 ?
W5 K4B K3 58.5(3) . . ?
O15 K4B W4 61.2(5) 1_655 1_655 ?
O15 K4B W5 156.3(10) 1_655 . ?
O15 K4B K3 108.5(7) 1_655 . ?
O15 K4B O7 166.3(10) 1_655 . ?
O15 K4B O17 133.6(11) 1_655 . ?
O15 K4B O1W 98.8(8) 1_655 2_766 ?
O15 K4B O10W 102.4(15) 1_655 . ?
O15 K4B Na3 57.9(7) 1_655 . ?
O15 K4B Na1 47.0(8) 1_655 1_655 ?
O7 K4B W4 132.3(8) . 1_655 ?
O7 K4B W5 29.6(3) . . ?
O7 K4B K3 84.0(6) . . ?
O7 K4B O17 55.4(5) . . ?
O7 K4B O1W 70.0(6) . 2_766 ?
O7 K4B O10W 80.1(15) . . ?
O7 K4B Na3 127.3(11) . . ?
O7 K4B Na1 119.4(10) . 1_655 ?
O17 K4B W4 82.7(6) . 1_655 ?
O17 K4B W5 26.3(3) . . ?
O17 K4B K3 34.4(3) . . ?
O17 K4B O1W 86.2(6) . 2_766 ?
O17 K4B Na3 129.7(9) . . ?
O17 K4B Na1 144.3(10) . 1_655 ?
O16 K4B W4 16.1(3) 1_655 1_655 ?
O16 K4B W5 98.4(7) 1_655 . ?
O16 K4B K3 41.1(4) 1_655 . ?
O16 K4B O15 75.2(7) 1_655 1_655 ?
O16 K4B O7 118.5(9) 1_655 . ?
O16 K4B O17 75.4(7) 1_655 . ?
O16 K4B O1W 145.7(11) 1_655 2_766 ?
O16 K4B O10W 85.2(14) 1_655 . ?
O16 K4B Na3 60.4(7) 1_655 . ?
O16 K4B Na1 122.1(10) 1_655 1_655 ?
O1W K4B W4 134.8(8) 2_766 1_655 ?
O1W K4B W5 73.4(5) 2_766 . ?
O1W K4B K3 115.8(7) 2_766 . ?
O1W K4B Na1 61.8(8) 2_766 1_655 ?
O10W K4B W4 96.1(14) . 1_655 ?
O10W K4B W5 99.7(15) . . ?
O10W K4B K3 100.7(14) . . ?
O10W K4B O17 110.0(15) . . ?
O10W K4B O1W 128.7(15) . 2_766 ?
O10W K4B Na3 47.5(14) . . ?
O10W K4B Na1 102.8(16) . 1_655 ?
Na3 K4B W4 61.6(6) . 1_655 ?
Na3 K4B W5 138.7(9) . . ?
Na3 K4B K3 98.4(7) . . ?
Na3 K4B O1W 144.1(10) . 2_766 ?
Na3 K4B Na1 83.3(10) . 1_655 ?
Na1 K4B W4 108.0(9) 1_655 1_655 ?
Na1 K4B W5 134.7(9) 1_655 . ?
Na1 K4B K3 149.3(10) 1_655 . ?
O16W K4B W4 99.0(15) . 1_655 ?
O16W K4B W5 105.9(15) . . ?
O16W K4B K3 113.7(16) . . ?
O16W K4B O15 58.9(15) . 1_655 ?
O16W K4B O7 111.5(16) . . ?
O16W K4B O17 103.9(16) . . ?
O16W K4B O16 114.5(17) . 1_655 ?
O16W K4B O1W 42.2(14) . 2_766 ?
O16W K4B O10W 144(2) . . ?
O16W K4B Na3 115.1(16) . . ?
O16W K4B Na1 41.7(15) . 1_655 ?
W2 Na1 K1 64.2(6) 1_545 2_666 ?
O15 Na1 W2 160.2(15) . 1_545 ?
O15 Na1 K1 135.4(13) . 2_666 ?
O15 Na1 O20 163.1(18) . 1_545 ?
O15 Na1 K4B 50.1(8) . 1_455 ?
O15 Na1 O2W 82.1(15) . . ?
O20 Na1 W2 27.4(5) 1_545 1_545 ?
O20 Na1 K1 42.4(6) 1_545 2_666 ?
O20 Na1 K4B 113.3(14) 1_545 1_455 ?
O20 Na1 O2W 113.5(18) 1_545 . ?
K4B Na1 W2 133.5(12) 1_455 1_545 ?
K4B Na1 K1 101.8(10) 1_455 2_666 ?
O2W Na1 W2 102.3(16) . 1_545 ?
O2W Na1 K1 91.8(16) . 2_666 ?
O2W Na1 K4B 123.0(17) . 1_455 ?
O16W Na1 W2 137(2) 1_455 1_545 ?
O16W Na1 K1 74.4(17) 1_455 2_666 ?
O16W Na1 O15 61.7(17) 1_455 . ?
O16W Na1 O20 110(2) 1_455 1_545 ?
O16W Na1 K4B 43.5(16) 1_455 1_455 ?
O16W Na1 O2W 91(2) 1_455 . ?
Na2 O14W Na2 169(2) 2_865 . ?
O14W O14W Na2 31(6) 2_865 . ?
O14W O14W Na2 138(8) 2_865 2_865 ?
Na1 O16W K4B 95(2) 1_655 . ?

loop_
_geom_bond_atom_site_label_1
_geom_bond_atom_site_label_2
_geom_bond_distance
_geom_bond_site_symmetry_2
_geom_bond_publ_flag
Mn1 W4 3.160(2) . ?
Mn1 W3 3.150(2) . ?
Mn1 W6 3.2120(18) . ?
Mn1 W5 3.1822(19) . ?
Mn1 O3 1.869(9) . ?
Mn1 O11 1.915(8) . ?
Mn1 O12 1.910(9) . ?
Mn1 O1 1.903(8) . ?
Mn1 O4 1.917(10) . ?
Mn1 O2 1.891(8) . ?
W4 W3 3.1960(8) . ?
W4 K3 3.686(3) 1_455 ?
W4 K1 3.725(3) . ?
W4 O3 2.159(8) . ?
W4 O12 2.206(9) . ?
W4 O9 1.952(9) . ?
W4 O22 1.744(9) . ?
W4 O6 1.963(8) . ?
W4 O16 1.744(10) . ?
W4 K4B 4.09(2) 1_455 ?
W3 K2 3.730(4) . ?
W3 O3 2.149(8) . ?
W3 O11 2.186(9) . ?
W3 O9 1.918(9) . ?
W3 O15 1.742(11) . ?
W3 O5 1.977(9) . ?
W3 O21 1.747(10) . ?
W6 W5 3.1874(8) . ?
W6 K3 3.798(3) 2_776 ?
W6 K2 3.976(4) 1_565 ?
W6 O12 2.256(9) . ?
W6 O10 1.945(9) . ?
W6 O18 1.725(11) . ?
W6 O4 2.187(8) . ?
W6 O8 1.963(8) . ?
W6 O24 1.735(11) . ?
W2 K1 4.083(3) 2_676 ?
W2 O12 2.234(9) . ?
W2 O6 1.914(9) . ?
W2 O8 1.929(8) . ?
W2 O2 2.259(8) . ?
W2 O14 1.724(9) . ?
W2 O20 1.773(12) . ?
W2 Na1 3.65(4) 1_565 ?
W5 K2 3.991(4) 2_766 ?
W5 K4A 3.720(15) . ?
W5 O11 2.283(9) . ?
W5 O10 1.951(8) . ?
W5 O7 1.958(10) . ?
W5 O4 2.110(9) . ?
W5 O17 1.725(11) . ?
W5 O23 1.780(9) . ?
W5 K4B 3.80(2) . ?
W1 K2 4.061(4) . ?
W1 O11 2.223(7) . ?
W1 O7 1.916(10) . ?
W1 O1 2.257(8) . ?
W1 O13 1.737(9) . ?
W1 O5 1.904(10) . ?
W1 O19 1.778(9) . ?
Ag1 K2 3.602(3) 2_766 ?
Ag1 K2 3.602(3) . ?
Ag1 O23 2.266(9) 2_766 ?
Ag1 O23 2.266(9) . ?
Ag1 O21 2.508(10) 2_766 ?
Ag1 O21 2.508(10) . ?
K3 W4 3.686(3) 1_655 ?
K3 W6 3.798(3) 2_776 ?
K3 K1 4.214(4) 2_776 ?
K3 K2 4.054(5) 1_565 ?
K3 O10 2.968(8) 2_776 ?
K3 O22 2.779(10) 1_655 ?
K3 O18 2.734(11) . ?
K3 O17 2.716(10) . ?
K3 O7W 2.745(10) . ?
K3 O16 3.152(10) 1_655 ?
K3 O25 2.774(10) 2_775 ?
K3 O24 2.933(9) 2_776 ?
K1 W2 4.083(3) 2_676 ?
K1 K3 4.214(4) 2_776 ?
K1 O9 2.674(9) . ?
K1 O22 2.745(10) 2_676 ?
K1 O22 2.996(10) . ?
K1 O7W 2.857(12) 2_776 ?
K1 O20 2.724(11) 2_676 ?
K1 O1W 2.944(14) . ?
K1 O11W 3.011(16) 1_455 ?
K1 O24 2.763(12) 2_676 ?
K1 Na1 4.01(4) 2_666 ?
K2 W6 3.976(4) 1_545 ?
K2 W5 3.991(4) 2_766 ?
K2 O18 2.731(11) 1_545 ?
K2 O23 2.680(9) 2_766 ?
K2 O5 3.269(10) . ?
K2 O21 2.804(10) . ?
K2 O7W 3.092(12) 1_545 ?
K2 O19 3.040(12) . ?
K2 O5W 2.726(11) . ?
K2 O3W 2.762(16) . ?
K4A O15 2.757(18) 1_655 ?
K4A O7 2.744(18) . ?
K4A O17 2.999(17) . ?
K4A O16 2.951(16) 1_655 ?
K4A O1W 2.848(18) 2_766 ?
K4A O11W 2.66(2) . ?
K4A O13W 3.02(3) . ?
K4A O9W 3.03(4) . ?
K4A O17W 2.74(5) . ?
O3 Na3 2.88(3) 1_455 ?
O10 K3 2.968(8) 2_776 ?
O22 K3 2.779(10) 1_455 ?
O22 K1 2.745(10) 2_676 ?
O18 K2 2.731(11) 1_565 ?
O15 K4A 2.757(18) 1_455 ?
O15 Na2 2.281(14) 1_455 ?
O15 Na3 2.88(2) 1_455 ?
O15 K4B 2.73(3) 1_455 ?
O15 Na1 2.60(4) . ?
O7 K4B 2.75(3) . ?
O1 C1 1.424(13) . ?
O17 K4B 3.03(3) . ?
O23 K2 2.680(9) 2_766 ?
O2 C2 1.448(13) . ?
O14 Na3 2.56(2) 2_775 ?
O7W K1 2.857(12) 2_776 ?
O7W K2 3.092(12) 1_565 ?
O16 K3 3.152(10) 1_455 ?
O16 K4A 2.951(16) 1_455 ?
O16 Na3 2.95(3) 1_455 ?
O16 K4B 2.61(3) 1_455 ?
O20 K1 2.724(11) 2_676 ?
O20 Na1 2.67(4) 1_565 ?
O25 K3 2.774(10) 2_775 ?
O25 C4 1.419(17) . ?
Na2 O15 2.281(14) 1_655 ?
Na2 Na2 3.939(19) 2_865 ?
Na2 O6W 2.95(3) 1_655 ?
Na2 O15W 2.40(3) . ?
Na2 O8W 2.29(4) . ?
Na2 O12W 2.48(6) . ?
Na2 O14W 2.23(3) . ?
Na2 O14W 1.73(3) 2_865 ?
O1W K4A 2.848(18) 2_766 ?
O1W K4B 3.34(3) 2_766 ?
N1 C3 1.517(18) . ?
C2 C3 1.511(18) . ?
C1 C3 1.504(18) . ?
C3 C4 1.533(16) . ?
O11W K1 3.011(16) 1_655 ?
O6W Na2 2.95(3) 1_455 ?
O24 K3 2.933(9) 2_776 ?
O24 K1 2.763(12) 2_676 ?
O10W Na3 2.43(6) . ?
O10W K4B 2.79(7) . ?
Na3 O3 2.88(3) 1_655 ?
Na3 O15 2.88(2) 1_655 ?
Na3 O14 2.56(2) 2_775 ?
Na3 O16 2.95(3) 1_655 ?
Na3 K4B 3.17(3) . ?
K4B W4 4.09(2) 1_655 ?
K4B O15 2.73(3) 1_655 ?
K4B O16 2.61(3) 1_655 ?
K4B O1W 3.34(3) 2_766 ?
K4B Na1 3.53(5) 1_655 ?
K4B O16W 2.43(6) . ?
Na1 W2 3.65(4) 1_545 ?
Na1 K1 4.01(4) 2_666 ?
Na1 O20 2.67(4) 1_545 ?
Na1 K4B 3.53(5) 1_455 ?
Na1 O2W 2.75(6) . ?
Na1 O16W 2.36(7) 1_455 ?
O14W Na2 1.73(3) 2_865 ?
O14W O14W 0.63(5) 2_865 ?
O16W Na1 2.36(7) 1_655 ?

loop_
_geom_torsion_atom_site_label_1
_geom_torsion_atom_site_label_2
_geom_torsion_atom_site_label_3
_geom_torsion_atom_site_label_4
_geom_torsion
_geom_torsion_site_symmetry_1
_geom_torsion_site_symmetry_2
_geom_torsion_site_symmetry_3
_geom_torsion_site_symmetry_4
_geom_torsion_publ_flag
Mn1 W4 O22 K3 168.85(12) . . . 1_455 ?
Mn1 W4 O22 K1 40.6(9) . . . 2_676 ?
Mn1 W4 O22 K1 -87.8(3) . . . . ?
Mn1 W4 O16 K3 -170.61(11) . . . 1_455 ?
Mn1 W4 O16 K4A 78.7(8) . . . 1_455 ?
Mn1 W4 O16 Na3 -5.8(8) . . . 1_455 ?
Mn1 W4 O16 K4B 70.1(12) . . . 1_455 ?
Mn1 W3 O15 K4A -92.6(8) . . . 1_455 ?
Mn1 W3 O15 Na2 33.6(15) . . . 1_455 ?
Mn1 W3 O15 Na3 1.5(8) . . . 1_455 ?
Mn1 W3 O15 K4B -76.7(10) . . . 1_455 ?
Mn1 W3 O15 Na1 145.1(13) . . . . ?
Mn1 W3 O21 Ag1 -15.2(8) . . . . ?
Mn1 W3 O21 K2 -115.5(3) . . . . ?
Mn1 W6 O18 K3 -48.3(9) . . . . ?
Mn1 W6 O18 K2 126.6(4) . . . 1_565 ?
Mn1 W6 O24 K3 99.6(3) . . . 2_776 ?
Mn1 W6 O24 K1 -32.1(9) . . . 2_676 ?
Mn1 W5 O17 K3 47.4(9) . . . . ?
Mn1 W5 O17 K4A -96.6(4) . . . . ?
Mn1 W5 O17 K4B -86.5(6) . . . . ?
Mn1 W5 O23 Ag1 28.4(9) . . . . ?
Mn1 W5 O23 K2 -135.3(4) . . . 2_766 ?
Mn1 O1 C1 C3 54.0(14) . . . . ?
Mn1 O2 C2 C3 -60.8(12) . . . . ?
W4 Mn1 O3 W3 -99.2(4) . . . . ?
W4 Mn1 O3 Na3 129.8(14) . . . 1_455 ?
W4 Mn1 O2 W2 42.9(3) . . . . ?
W4 Mn1 O2 C2 -90.8(8) . . . . ?
W4 W3 O15 K4A -41.3(7) . . . 1_455 ?
W4 W3 O15 Na2 85.0(13) . . . 1_455 ?
W4 W3 O15 Na3 52.8(7) . . . 1_455 ?
W4 W3 O15 K4B -25.4(10) . . . 1_455 ?
W4 W3 O15 Na1 -163.6(14) . . . . ?
W4 W3 O21 Ag1 -94.7(6) . . . . ?
W4 W3 O21 K2 165.05(13) . . . . ?
W3 Mn1 O3 W4 99.2(4) . . . . ?
W3 Mn1 O3 Na3 -130.9(14) . . . 1_455 ?
W3 Mn1 O2 W2 89.0(4) . . . . ?
W3 Mn1 O2 C2 -44.7(10) . . . . ?
W3 W4 O22 K3 -113.9(3) . . . 1_455 ?
W3 W4 O22 K1 117.8(6) . . . 2_676 ?
W3 W4 O22 K1 -10.6(5) . . . . ?
W3 W4 O16 K3 140.2(2) . . . 1_455 ?
W3 W4 O16 K4A 29.5(7) . . . 1_455 ?
W3 W4 O16 Na3 -55.1(6) . . . 1_455 ?
W3 W4 O16 K4B 20.9(11) . . . 1_455 ?
W6 Mn1 O3 W4 8.3(5) . . . . ?
W6 Mn1 O3 W3 -91.0(3) . . . . ?
W6 Mn1 O3 Na3 138.1(12) . . . 1_455 ?
W6 Mn1 O2 W2 -43.4(3) . . . . ?
W6 Mn1 O2 C2 -177.1(8) . . . . ?
W6 W5 O17 K3 -4.9(7) . . . . ?
W6 W5 O17 K4A -148.8(3) . . . . ?
W6 W5 O17 K4B -138.7(5) . . . . ?
W6 W5 O23 Ag1 104.4(7) . . . . ?
W6 W5 O23 K2 -59.4(7) . . . 2_766 ?
W2 O2 C2 C3 172.1(8) . . . . ?
W5 Mn1 O3 W4 86.9(4) . . . . ?
W5 Mn1 O3 W3 -12.3(5) . . . . ?
W5 Mn1 O3 Na3 -143.2(12) . . . 1_455 ?
W5 Mn1 O2 W2 -87.0(4) . . . . ?
W5 Mn1 O2 C2 139.3(7) . . . . ?
W5 W6 O18 K3 2.6(7) . . . . ?
W5 W6 O18 K2 177.5(5) . . . 1_565 ?
W5 W6 O24 K3 21.3(6) . . . 2_776 ?
W5 W6 O24 K1 -110.4(6) . . . 2_676 ?
W1 O1 C1 C3 -176.5(8) . . . . ?
K3 W4 O22 K1 -128.2(9) 1_455 . . 2_676 ?
K3 W4 O22 K1 103.3(4) 1_455 . . . ?
K3 W4 O16 K4A -110.7(8) 1_455 . . 1_455 ?
K3 W4 O16 Na3 164.8(7) 1_455 . . 1_455 ?
K3 W4 O16 K4B -119.3(12) 1_455 . . 1_455 ?
K3 W6 O18 K3 87.2(7) 2_776 . . . ?
K3 W6 O18 K2 -97.9(5) 2_776 . . 1_565 ?
K3 W6 O24 K1 -131.7(9) 2_776 . . 2_676 ?
K3 O25 C4 C3 131.5(12) 2_775 . . . ?
K1 W4 O22 K3 -103.3(4) . . . 1_455 ?
K1 W4 O22 K1 128.4(8) . . . 2_676 ?
K1 W4 O16 K3 62.9(3) . . . 1_455 ?
K1 W4 O16 K4A -47.8(7) . . . 1_455 ?
K1 W4 O16 Na3 -132.3(5) . . . 1_455 ?
K1 W4 O16 K4B -56.4(11) . . . 1_455 ?
K1 W2 O14 Na3 -22(3) 2_676 . . 2_775 ?
K1 W2 O20 Na1 115.2(13) 2_676 . . 1_565 ?
K2 W3 O15 K4A 130.0(8) . . . 1_455 ?
K2 W3 O21 Ag1 100.3(7) . . . . ?
K2 W6 O18 K3 -174.9(12) 1_565 . . . ?
K2 W6 O24 K3 -109.4(3) 1_565 . . 2_776 ?
K2 W6 O24 K1 118.9(7) 1_565 . . 2_676 ?
K2 W5 O17 K3 -111.7(7) 2_766 . . . ?
K2 W5 O17 K4A 104.4(3) 2_766 . . . ?
K2 W5 O23 Ag1 163.8(12) 2_766 . . . ?
K4A W5 O17 K3 143.9(9) . . . . ?
K4A W5 O23 Ag1 -97.6(8) . . . . ?
K4A W5 O23 K2 98.7(5) . . . 2_766 ?
O3 Mn1 O2 W2 84.5(4) . . . . ?
O3 Mn1 O2 C2 -49.3(9) . . . . ?
O3 W4 O22 K3 -169.9(8) . . . 1_455 ?
O3 W4 O22 K1 -66.6(11) . . . . ?
O3 W4 O22 K1 61.9(14) . . . 2_676 ?
O3 W4 O16 K3 -178.1(3) . . . 1_455 ?
O3 W4 O16 K4A 71.3(7) . . . 1_455 ?
O3 W4 O16 Na3 -13.3(6) . . . 1_455 ?
O3 W4 O16 K4B 62.7(11) . . . 1_455 ?
O3 W3 O15 K4A -83.5(8) . . . 1_455 ?
O3 W3 O15 Na2 42.8(13) . . . 1_455 ?
O3 W3 O15 Na3 10.6(7) . . . 1_455 ?
O3 W3 O15 K4B -67.6(10) . . . 1_455 ?
O3 W3 O15 Na1 154.2(14) . . . . ?
O3 W3 O21 Ag1 -37.6(16) . . . . ?
O3 W3 O21 K2 -137.9(10) . . . . ?
O11 Mn1 O3 W4 99.1(4) . . . . ?
O11 Mn1 O3 W3 -0.1(3) . . . . ?
O11 Mn1 O3 Na3 -131.1(13) . . . 1_455 ?
O11 W3 O15 K4A -122.7(11) . . . 1_455 ?
O11 W3 O15 Na2 4(2) . . . 1_455 ?
O11 W3 O15 Na3 -28.6(16) . . . 1_455 ?
O11 W3 O15 K4B -106.8(14) . . . 1_455 ?
O11 W3 O15 Na1 115.0(17) . . . . ?
O11 W3 O21 Ag1 -8.1(6) . . . . ?
O11 W3 O21 K2 -108.3(4) . . . . ?
O11 W5 O17 K3 88.8(15) . . . . ?
O11 W5 O17 K4A -55.1(14) . . . . ?
O11 W5 O17 K4B -45.0(15) . . . . ?
O11 W5 O23 Ag1 19.5(7) . . . . ?
O11 W5 O23 K2 -144.2(5) . . . 2_766 ?
O11 W1 O19 K2 84.1(4) . . . . ?
O12 Mn1 O3 W4 -2.1(4) . . . . ?
O12 Mn1 O3 W3 -101.3(4) . . . . ?
O12 Mn1 O3 Na3 127.7(13) . . . 1_455 ?
O12 Mn1 O2 W2 0.0(4) . . . . ?
O12 Mn1 O2 C2 -133.8(9) . . . . ?
O12 W4 O22 K3 159.4(4) . . . 1_455 ?
O12 W4 O22 K1 31.1(7) . . . 2_676 ?
O12 W4 O22 K1 -97.3(3) . . . . ?
O12 W4 O16 K3 -136.8(13) . . . 1_455 ?
O12 W4 O16 K4A 112.5(14) . . . 1_455 ?
O12 W4 O16 Na3 28.0(17) . . . 1_455 ?
O12 W4 O16 K4B 103.9(17) . . . 1_455 ?
O12 W6 O18 K3 -81.5(15) . . . . ?
O12 W6 O18 K2 93.4(14) . . . 1_565 ?
O12 W6 O24 K3 107.0(4) . . . 2_776 ?
O12 W6 O24 K1 -24.7(7) . . . 2_676 ?
O12 W2 O14 Na3 155(2) . . . 2_775 ?
O12 W2 O20 K1 -3.5(8) . . . 2_676 ?
O12 W2 O20 Na1 111.7(10) . . . 1_565 ?
O10 W6 O18 K3 36.7(8) . . . . ?
O10 W6 O18 K2 -148.3(5) . . . 1_565 ?
O10 W6 O24 K3 20.0(4) . . . 2_776 ?
O10 W6 O24 K1 -111.7(7) . . . 2_676 ?
O10 W5 O17 K3 -39.2(7) . . . . ?
O10 W5 O17 K4A 176.9(4) . . . . ?
O10 W5 O17 K4B -173.0(6) . . . . ?
O10 W5 O23 Ag1 107.6(8) . . . . ?
O10 W5 O23 K2 -56.1(6) . . . 2_766 ?
O9 W4 O22 K3 -112.3(4) . . . 1_455 ?
O9 W4 O22 K1 -9.0(4) . . . . ?
O9 W4 O22 K1 119.4(7) . . . 2_676 ?
O9 W4 O16 K3 107.1(3) . . . 1_455 ?
O9 W4 O16 K4A -3.6(8) . . . 1_455 ?
O9 W4 O16 Na3 -88.1(6) . . . 1_455 ?
O9 W4 O16 K4B -12.1(12) . . . 1_455 ?
O9 W3 O15 K4A -8.0(8) . . . 1_455 ?
O9 W3 O15 Na2 118.2(13) . . . 1_455 ?
O9 W3 O15 Na3 86.1(7) . . . 1_455 ?
O9 W3 O15 K4B 7.9(10) . . . 1_455 ?
O9 W3 O15 Na1 -130.3(14) . . . . ?
O9 W3 O21 Ag1 -94.8(6) . . . . ?
O9 W3 O21 K2 164.9(4) . . . . ?
O22 W4 O16 K3 9.4(4) . . . 1_455 ?
O22 W4 O16 K4A -101.3(7) . . . 1_455 ?
O22 W4 O16 Na3 174.2(6) . . . 1_455 ?
O22 W4 O16 K4B -109.9(11) . . . 1_455 ?
O18 W6 O24 K3 -83.3(5) . . . 2_776 ?
O18 W6 O24 K1 145.0(7) . . . 2_676 ?
O6 W4 O22 K3 86.4(4) . . . 1_455 ?
O6 W4 O22 K1 -41.8(8) . . . 2_676 ?
O6 W4 O22 K1 -170.3(3) . . . . ?
O6 W4 O16 K3 -92.4(3) . . . 1_455 ?
O6 W4 O16 K4A 156.9(7) . . . 1_455 ?
O6 W4 O16 Na3 72.4(6) . . . 1_455 ?
O6 W4 O16 K4B 148.4(11) . . . 1_455 ?
O6 W2 O14 Na3 75(2) . . . 2_775 ?
O6 W2 O20 K1 71.0(7) . . . 2_676 ?
O6 W2 O20 Na1 -173.8(10) . . . 1_565 ?
O15 W3 O21 Ag1 161.8(6) . . . . ?
O15 W3 O21 K2 61.5(5) . . . . ?
O7 W5 O17 K3 123.5(7) . . . . ?
O7 W5 O17 K4A -20.4(4) . . . . ?
O7 W5 O17 K4B -10.3(6) . . . . ?
O7 W5 O23 Ag1 -52.1(8) . . . . ?
O7 W5 O23 K2 144.1(5) . . . 2_766 ?
O7 W1 O19 K2 159.6(4) . . . . ?
O1 Mn1 O3 W4 -177.9(4) . . . . ?
O1 Mn1 O3 W3 82.8(4) . . . . ?
O1 Mn1 O3 Na3 -48.1(14) . . . 1_455 ?
O1 Mn1 O2 W2 -179.1(4) . . . . ?
O1 Mn1 O2 C2 47.2(9) . . . . ?
O1 C1 C3 N1 60.1(14) . . . . ?
O1 C1 C3 C2 -57.7(16) . . . . ?
O1 C1 C3 C4 177.0(11) . . . . ?
O4 Mn1 O3 W4 49.5(16) . . . . ?
O4 Mn1 O3 W3 -49.7(16) . . . . ?
O4 Mn1 O3 Na3 179.4(15) . . . 1_455 ?
O4 Mn1 O2 W2 -84.6(4) . . . . ?
O4 Mn1 O2 C2 141.6(8) . . . . ?
O4 W6 O18 K3 -38.6(8) . . . . ?
O4 W6 O18 K2 136.4(5) . . . 1_565 ?
O4 W6 O24 K3 77.5(12) . . . 2_776 ?
O4 W6 O24 K1 -54.3(15) . . . 2_676 ?
O4 W5 O17 K3 38.2(7) . . . . ?
O4 W5 O17 K4A -105.7(4) . . . . ?
O4 W5 O17 K4B -95.6(6) . . . . ?
O4 W5 O23 Ag1 46.9(13) . . . . ?
O4 W5 O23 K2 -116.9(8) . . . 2_766 ?
O17 W5 O23 Ag1 -149.1(7) . . . . ?
O17 W5 O23 K2 47.2(6) . . . 2_766 ?
O23 W5 O17 K3 -135.5(6) . . . . ?
O23 W5 O17 K4A 80.6(5) . . . . ?
O23 W5 O17 K4B 90.7(6) . . . . ?
O13 W1 O19 K2 -95.5(5) . . . . ?
O5 W3 O15 K4A -170.2(8) . . . 1_455 ?
O5 W3 O15 Na2 -43.9(13) . . . 1_455 ?
O5 W3 O15 Na3 -76.1(7) . . . 1_455 ?
O5 W3 O15 K4B -154.3(10) . . . 1_455 ?
O5 W3 O15 Na1 67.5(14) . . . . ?
O5 W3 O21 Ag1 65.6(7) . . . . ?
O5 W3 O21 K2 -34.7(5) . . . . ?
O5 W1 O19 K2 9.3(4) . . . . ?
O8 W6 O18 K3 -122.9(7) . . . . ?
O8 W6 O18 K2 52.1(6) . . . 1_565 ?
O8 W6 O24 K3 179.6(3) . . . 2_776 ?
O8 W6 O24 K1 47.9(8) . . . 2_676 ?
O8 W2 O14 Na3 -124(2) . . . 2_775 ?
O8 W2 O20 K1 -78.2(7) . . . 2_676 ?
O8 W2 O20 Na1 36.9(10) . . . 1_565 ?
O2 Mn1 O3 W4 -85.5(4) . . . . ?
O2 Mn1 O3 W3 175.3(3) . . . . ?
O2 Mn1 O3 Na3 44.4(14) . . . 1_455 ?
O2 W2 O14 Na3 157(2) . . . 2_775 ?
O2 C2 C3 N1 -57.0(13) . . . . ?
O2 C2 C3 C1 60.7(15) . . . . ?
O2 C2 C3 C4 -173.6(11) . . . . ?
O21 W3 O15 K4A 90.4(8) . . . 1_455 ?
O21 W3 O15 Na2 -143.3(13) . . . 1_455 ?
O21 W3 O15 Na3 -175.5(7) . . . 1_455 ?
O21 W3 O15 K4B 106.3(10) . . . 1_455 ?
O21 W3 O15 Na1 -31.9(15) . . . . ?
O14 W2 O20 K1 176.6(6) . . . 2_676 ?
O14 W2 O20 Na1 -68.2(11) . . . 1_565 ?
O16 W4 O22 K3 -11.2(5) . . . 1_455 ?
O16 W4 O22 K1 -139.4(7) . . . 2_676 ?
O16 W4 O22 K1 92.2(4) . . . . ?
O20 W2 O14 Na3 -25(3) . . . 2_775 ?
N1 C3 C4 O25 -54.5(14) . . . . ?
C2 C3 C4 O25 61.3(15) . . . . ?
C1 C3 C4 O25 -170.7(11) . . . . ?
O24 W6 O18 K3 134.8(7) . . . . ?
O24 W6 O18 K2 -50.3(6) . . . 1_565 ?
K4B W4 O22 K3 -35.8(5) 1_455 . . 1_455 ?
K4B W4 O22 K1 -164.1(7) 1_455 . . 2_676 ?
K4B W4 O22 K1 67.5(5) 1_455 . . . ?
K4B W4 O16 K3 119.3(12) 1_455 . . 1_455 ?
K4B W4 O16 Na3 -75.9(12) 1_455 . . 1_455 ?
K4B W5 O17 K3 133.8(9) . . . . ?
K4B W5 O23 Ag1 -96.7(8) . . . . ?
Na1 W2 O14 Na3 -65(3) 1_565 . . 2_775 ?
Na1 W2 O20 K1 -115.2(12) 1_565 . . 2_676 ?
